data_1565756
loop_
_publ_author_name
'Konovalov, Dmitriy I.'
'Ivanov, Anton A.'
'Vorotnikov, Yuri A.'
'Brylev, Konstantin A.'
'Eltsov, Ilia V.'
'Kuratieva, Natalia V.'
'Kitamura, Noboru'
'Mironov, Yuri V.'
'Shestopalov, Michael A.'

_publ_section_title
;
 Synthesis and luminescence properties of apically homoleptic octahedral
 rhenium clusters with pyrazole and 3,5-dimethylpyrazole
;
_journal_name_full 'Inorganica Chimica Acta'
_journal_page_first 119128
_journal_paper_doi 10.1016/j.ica.2019.119128
_journal_volume 498
_journal_year 2019
_chemical_formula_moiety 'C18 H24 Cl2 N12 Re6 Se8'
_chemical_formula_sum 'C18 H24 Cl2 N12 Re6 Se8'
_chemical_formula_weight 2228.27
_space_group_crystal_system monoclinic
_space_group_IT_number 14
_space_group_name_Hall '-P 2ybc'
_space_group_name_H-M_alt 'P 1 21/c 1'
_atom_sites_solution_hydrogens geom
_atom_sites_solution_primary direct
_atom_sites_solution_secondary difmap
_cell_angle_alpha 90
_cell_angle_beta 99.722(4)
_cell_angle_gamma 90
_cell_formula_units_Z 4
_cell_length_a 11.1562(13)
_cell_length_b 16.637(2)
_cell_length_c 20.729(3)
_cell_measurement_reflns_used 9900
_cell_measurement_temperature 150(2)
_cell_measurement_theta_max 28.40
_cell_measurement_theta_min 2.30
_cell_volume 3792.2(8)
_computing_cell_refinement 'Bruker SAINT'
_computing_data_collection 'Bruker APEX2'
_computing_data_reduction 'Bruker SAINT'
_computing_molecular_graphics 'Bruker SHELXTL'
_computing_publication_material 'Bruker SHELXTL'
_computing_structure_refinement 'Bruker SHELXTL'
_computing_structure_solution 'Bruker SHELXTL'
_diffrn_ambient_temperature 150(2)
_diffrn_detector_area_resol_mean 25
_diffrn_measured_fraction_theta_full 0.999
_diffrn_measured_fraction_theta_max 0.988
_diffrn_measurement_device_type 'Bruker Apex DUO CCD area-detector'
_diffrn_measurement_method '\f scans'
_diffrn_radiation_monochromator graphite
_diffrn_radiation_probe x-ray
_diffrn_radiation_type MoK\a
_diffrn_radiation_wavelength 0.71073
_diffrn_reflns_av_R_equivalents 0.0463
_diffrn_reflns_av_unetI/netI 0.0443
_diffrn_reflns_Laue_measured_fraction_full 0.999
_diffrn_reflns_Laue_measured_fraction_max 0.988
_diffrn_reflns_limit_h_max 14
_diffrn_reflns_limit_h_min -14
_diffrn_reflns_limit_k_max 22
_diffrn_reflns_limit_k_min -21
_diffrn_reflns_limit_l_max 27
_diffrn_reflns_limit_l_min -27
_diffrn_reflns_number 36128
_diffrn_reflns_point_group_measured_fraction_full 0.999
_diffrn_reflns_point_group_measured_fraction_max 0.988
_diffrn_reflns_theta_full 25.250
_diffrn_reflns_theta_max 28.404
_diffrn_reflns_theta_min 1.578
_diffrn_standards_decay_% 0
_diffrn_standards_number 0
_exptl_absorpt_coefficient_mu 26.929
_exptl_absorpt_correction_T_max 0.746
_exptl_absorpt_correction_T_min 0.332
_exptl_absorpt_correction_type multi-scan
_exptl_absorpt_process_details 'Bruker SADABS'
_exptl_crystal_colour orange
_exptl_crystal_density_diffrn 3.903
_exptl_crystal_description prism
_exptl_crystal_F_000 3888
_exptl_crystal_size_max 0.180
_exptl_crystal_size_mid 0.080
_exptl_crystal_size_min 0.060
_refine_diff_density_max 4.062
_refine_diff_density_min -3.296
_refine_diff_density_rms 0.354
_refine_ls_extinction_coef .
_refine_ls_extinction_method none
_refine_ls_goodness_of_fit_ref 1.049
_refine_ls_hydrogen_treatment constr
_refine_ls_matrix_type full
_refine_ls_number_parameters 403
_refine_ls_number_reflns 9411
_refine_ls_number_restraints 0
_refine_ls_restrained_S_all 1.049
_refine_ls_R_factor_all 0.0554
_refine_ls_R_factor_gt 0.0393
_refine_ls_shift/su_max 0.001
_refine_ls_shift/su_mean 0.000
_refine_ls_structure_factor_coef Fsqd
_refine_ls_weighting_details 'w=1/[\s^2^(Fo^2^)+(0.0332P)^2^+51.6973P] where P=(Fo^2^+2Fc^2^)/3'
_refine_ls_weighting_scheme calc
_refine_ls_wR_factor_gt 0.0866
_refine_ls_wR_factor_ref 0.0913
_reflns_Friedel_coverage 0.000
_reflns_Friedel_fraction_full .
_reflns_Friedel_fraction_max .
_reflns_number_gt 7400
_reflns_number_total 9411
_reflns_threshold_expression >2\s(I)
_cod_data_source_file 2Cl2.cif
_cod_data_source_block win123
_cod_original_cell_volume 3792.1(8)
_cod_original_sg_symbol_H-M 'P 21/c'
_cod_database_code 1565756
_shelx_space_group_comment
;
The symmetry employed for this shelxl refinement is uniquely defined
by the following loop, which should always be used as a source of
symmetry information in preference to the above space-group names.
They are only intended as comments.
;
_shelx_estimated_absorpt_t_min 0.085
_shelx_estimated_absorpt_t_max 0.295

loop_
_space_group_symop_operation_xyz
'x, y, z'
'-x, y+1/2, -z+1/2'
'-x, -y, -z'
'x, -y-1/2, z-1/2'

loop_
_atom_site_label
_atom_site_type_symbol
_atom_site_fract_x
_atom_site_fract_y
_atom_site_fract_z
_atom_site_U_iso_or_equiv
_atom_site_adp_type
_atom_site_occupancy
_atom_site_site_symmetry_order
_atom_site_calc_flag
_atom_site_refinement_flags_posn
_atom_site_refinement_flags_adp
_atom_site_refinement_flags_occupancy
_atom_site_disorder_assembly
_atom_site_disorder_group
Re1 Re 0.40376(3) 0.31829(2) 0.16110(2) 0.01259(8) Uani 1 1 d . . . . .
Se1 Se 0.23046(8) 0.22019(6) 0.15623(5) 0.0204(2) Uani 1 1 d . . . . .
Cl1 Cl 0.1636(2) 0.72312(16) 0.18705(15) 0.0320(6) Uani 1 1 d . . . . .
Re2 Re 0.18041(3) 0.36890(2) 0.15292(2) 0.01396(8) Uani 1 1 d . . . . .
Se2 Se 0.07340(8) 0.35264(6) 0.25081(5) 0.0188(2) Uani 1 1 d . . . . .
Cl2 Cl 0.1558(2) 0.32943(16) 0.47876(13) 0.0278(5) Uani 1 1 d . . . . .
Re3 Re 0.24277(3) 0.45474(2) 0.25896(2) 0.01227(8) Uani 1 1 d . . . . .
Se3 Se 0.35056(8) 0.38601(5) 0.36079(5) 0.01639(18) Uani 1 1 d . . . . .
Re4 Re 0.46736(3) 0.40434(2) 0.26778(2) 0.01181(8) Uani 1 1 d . . . . .
Se4 Se 0.50569(8) 0.25489(5) 0.26560(5) 0.01544(18) Uani 1 1 d . . . . .
Re5 Re 0.28892(3) 0.30046(2) 0.26013(2) 0.01257(8) Uani 1 1 d . . . . .
Se5 Se 0.29557(8) 0.38798(6) 0.05903(5) 0.01869(19) Uani 1 1 d . . . . .
Re6 Re 0.35896(3) 0.47300(2) 0.16009(2) 0.01290(8) Uani 1 1 d . . . . .
Se6 Se 0.14029(8) 0.51757(6) 0.15294(5) 0.01811(19) Uani 1 1 d . . . . .
Se7 Se 0.41690(8) 0.55277(5) 0.26447(5) 0.01590(18) Uani 1 1 d . . . . .
Se8 Se 0.57426(8) 0.41935(5) 0.16987(5) 0.01675(19) Uani 1 1 d . . . . .
N11 N 0.4925(7) 0.2342(5) 0.1047(4) 0.0166(16) Uani 1 1 d . . . . .
N12 N 0.4336(8) 0.1885(5) 0.0557(4) 0.0221(18) Uani 1 1 d . . . . .
H12 H 0.3549 0.1911 0.0409 0.027 Uiso 1 1 calc R U . . .
C13 C 0.5110(10) 0.1381(6) 0.0321(5) 0.029(2) Uani 1 1 d . . . . .
H13 H 0.4902 0.0995 -0.0017 0.035 Uiso 1 1 calc R U . . .
C14 C 0.6241(10) 0.1531(7) 0.0659(6) 0.032(3) Uani 1 1 d . . . . .
H14 H 0.6980 0.1283 0.0597 0.039 Uiso 1 1 calc R U . . .
C15 C 0.6095(9) 0.2119(6) 0.1111(5) 0.024(2) Uani 1 1 d . . . . .
H15 H 0.6734 0.2334 0.1424 0.029 Uiso 1 1 calc R U . . .
N21 N 0.0122(7) 0.3469(5) 0.0875(5) 0.027(2) Uani 1 1 d . . . . .
N22 N 0.0004(7) 0.3016(5) 0.0333(4) 0.0255(19) Uani 1 1 d . . . . .
H22 H 0.0594 0.2725 0.0219 0.031 Uiso 1 1 calc R U . . .
C23 C -0.1106(10) 0.3060(7) -0.0010(6) 0.040(2) Uani 1 1 d . . . . .
H23 H -0.1383 0.2808 -0.0419 0.048 Uiso 1 1 calc R U . . .
C24 C -0.1787(10) 0.3533(8) 0.0330(7) 0.045(3) Uani 1 1 d . . . . .
H24 H -0.2625 0.3663 0.0218 0.055 Uiso 1 1 calc R U . . .
C25 C -0.0978(11) 0.3778(8) 0.0873(7) 0.051(4) Uani 1 1 d . . . . .
H25 H -0.1181 0.4124 0.1204 0.062 Uiso 1 1 calc R U . . .
N31 N 0.1486(7) 0.5336(4) 0.3170(4) 0.0168(16) Uani 1 1 d . . . . .
N32 N 0.1225(7) 0.6117(5) 0.3012(4) 0.0218(18) Uani 1 1 d . . . . .
H32 H 0.1415 0.6366 0.2668 0.026 Uiso 1 1 calc R U . . .
C33 C 0.0644(10) 0.6449(7) 0.3448(6) 0.036(3) Uani 1 1 d . . . . .
H33 H 0.0364 0.6988 0.3439 0.043 Uiso 1 1 calc R U . . .
C34 C 0.0510(10) 0.5901(7) 0.3910(6) 0.032(3) Uani 1 1 d . . . . .
H34 H 0.0130 0.5975 0.4283 0.038 Uiso 1 1 calc R U . . .
C35 C 0.1044(9) 0.5208(6) 0.3726(5) 0.026(2) Uani 1 1 d . . . . .
H35 H 0.1092 0.4714 0.3958 0.031 Uiso 1 1 calc R U . . .
N41 N 0.6314(7) 0.4290(5) 0.3374(4) 0.0200(17) Uani 1 1 d . . . . .
N42 N 0.7344(7) 0.3838(5) 0.3460(4) 0.0236(18) Uani 1 1 d . . . . .
H42 H 0.7449 0.3405 0.3232 0.028 Uiso 1 1 calc R U . . .
C43 C 0.8180(10) 0.4142(8) 0.3940(7) 0.045(3) Uani 1 1 d . . . . .
H43 H 0.8971 0.3932 0.4083 0.055 Uiso 1 1 calc R U . . .
C44 C 0.7704(10) 0.4799(7) 0.4186(6) 0.040(2) Uani 1 1 d . . . . .
H44 H 0.8083 0.5135 0.4531 0.048 Uiso 1 1 calc R U . . .
C45 C 0.6536(10) 0.4877(6) 0.3822(6) 0.032(3) Uani 1 1 d . . . . .
H45 H 0.5977 0.5289 0.3884 0.039 Uiso 1 1 calc R U . . .
N51 N 0.2450(7) 0.1985(5) 0.3162(4) 0.0216(18) Uani 1 1 d . . . . .
N52 N 0.1870(8) 0.2026(5) 0.3674(4) 0.0242(19) Uani 1 1 d . . . . .
H52 H 0.1716 0.2476 0.3868 0.029 Uiso 1 1 calc R U . . .
C53 C 0.1553(10) 0.1299(7) 0.3852(6) 0.032(3) Uani 1 1 d . . . . .
H53 H 0.1119 0.1177 0.4197 0.039 Uiso 1 1 calc R U . . .
C54 C 0.1963(12) 0.0771(7) 0.3453(8) 0.047(4) Uani 1 1 d . . . . .
H54 H 0.1887 0.0203 0.3469 0.057 Uiso 1 1 calc R U . . .
C55 C 0.2517(12) 0.1202(7) 0.3014(7) 0.043(3) Uani 1 1 d . . . . .
H55 H 0.2879 0.0983 0.2670 0.052 Uiso 1 1 calc R U . . .
N61 N 0.4038(7) 0.5764(4) 0.1037(4) 0.0163(16) Uani 1 1 d . . . . .
N62 N 0.3547(8) 0.6496(5) 0.1100(4) 0.0228(18) Uani 1 1 d . . . . .
H62 H 0.2952 0.6596 0.1319 0.027 Uiso 1 1 calc R U . . .
C63 C 0.4095(9) 0.7043(6) 0.0781(5) 0.023(2) Uani 1 1 d . . . . .
H63 H 0.3907 0.7601 0.0753 0.027 Uiso 1 1 calc R U . . .
C64 C 0.4972(10) 0.6673(6) 0.0502(6) 0.028(2) Uani 1 1 d . . . . .
H64 H 0.5512 0.6906 0.0246 0.034 Uiso 1 1 calc R U . . .
C65 C 0.4888(10) 0.5869(7) 0.0684(5) 0.030(2) Uani 1 1 d . . . . .
H65 H 0.5387 0.5450 0.0565 0.037 Uiso 1 1 calc R U . . .

loop_
_atom_site_aniso_label
_atom_site_aniso_U_11
_atom_site_aniso_U_22
_atom_site_aniso_U_33
_atom_site_aniso_U_23
_atom_site_aniso_U_13
_atom_site_aniso_U_12
Re1 0.01303(16) 0.01306(17) 0.01168(18) -0.00030(13) 0.00204(13) 0.00003(13)
Se1 0.0191(4) 0.0187(5) 0.0233(5) -0.0037(4) 0.0032(4) -0.0023(4)
Cl1 0.0307(13) 0.0228(13) 0.0472(18) 0.0069(11) 0.0208(13) 0.0038(10)
Re2 0.01305(16) 0.01513(17) 0.01321(18) -0.00092(13) 0.00081(14) 0.00094(13)
Se2 0.0157(4) 0.0186(5) 0.0232(5) -0.0021(4) 0.0064(4) -0.0027(3)
Cl2 0.0320(13) 0.0306(13) 0.0214(13) 0.0034(10) 0.0057(11) -0.0063(11)
Re3 0.01343(16) 0.01148(16) 0.01227(18) 0.00033(13) 0.00326(13) -0.00023(13)
Se3 0.0211(4) 0.0145(4) 0.0139(5) 0.0008(3) 0.0037(4) -0.0009(3)
Re4 0.01299(16) 0.01050(16) 0.01181(18) -0.00002(12) 0.00171(13) -0.00053(12)
Se4 0.0169(4) 0.0124(4) 0.0163(5) 0.0001(3) 0.0007(4) 0.0014(3)
Re5 0.01387(16) 0.01131(16) 0.01281(18) -0.00042(12) 0.00304(13) -0.00160(12)
Se5 0.0223(4) 0.0215(5) 0.0122(5) -0.0003(4) 0.0026(4) 0.0031(4)
Re6 0.01490(16) 0.01272(17) 0.01151(18) 0.00183(13) 0.00350(14) 0.00077(13)
Se6 0.0173(4) 0.0177(5) 0.0188(5) 0.0022(4) 0.0017(4) 0.0038(3)
Se7 0.0183(4) 0.0122(4) 0.0177(5) 0.0004(3) 0.0043(4) -0.0007(3)
Se8 0.0156(4) 0.0158(4) 0.0201(5) 0.0008(4) 0.0065(4) -0.0007(3)
N11 0.023(4) 0.022(4) 0.003(4) 0.000(3) -0.002(3) 0.002(3)
N12 0.031(4) 0.022(4) 0.012(4) -0.002(3) -0.001(4) 0.006(3)
C13 0.047(6) 0.021(5) 0.020(6) -0.005(4) 0.012(5) 0.005(5)
C14 0.035(6) 0.026(6) 0.039(7) 0.008(5) 0.014(5) 0.014(5)
C15 0.022(5) 0.030(6) 0.020(5) -0.003(4) 0.005(4) 0.005(4)
N21 0.020(4) 0.029(5) 0.030(5) -0.013(4) 0.002(4) 0.007(4)
N22 0.019(4) 0.036(5) 0.020(5) -0.008(4) -0.003(4) 0.001(4)
C23 0.027(4) 0.043(5) 0.040(5) -0.019(4) -0.017(4) 0.006(4)
C24 0.019(4) 0.058(6) 0.053(6) -0.031(5) -0.012(4) 0.004(4)
C25 0.031(6) 0.051(8) 0.066(10) -0.032(7) -0.012(6) 0.018(6)
N31 0.020(4) 0.014(4) 0.019(4) 0.001(3) 0.010(3) -0.003(3)
N32 0.028(4) 0.017(4) 0.022(5) 0.001(3) 0.006(4) 0.006(3)
C33 0.026(5) 0.029(6) 0.057(9) -0.013(6) 0.022(6) 0.004(5)
C34 0.035(6) 0.032(6) 0.035(7) -0.009(5) 0.023(5) 0.000(5)
C35 0.030(5) 0.021(5) 0.032(6) -0.004(4) 0.019(5) -0.003(4)
N41 0.022(4) 0.017(4) 0.019(4) -0.004(3) -0.003(3) 0.001(3)
N42 0.019(4) 0.027(5) 0.022(5) -0.007(4) -0.004(3) 0.000(3)
C43 0.019(4) 0.058(6) 0.053(6) -0.031(5) -0.012(4) 0.004(4)
C44 0.027(4) 0.043(5) 0.040(5) -0.019(4) -0.017(4) 0.006(4)
C45 0.026(5) 0.021(5) 0.048(8) -0.017(5) 0.000(5) 0.002(4)
N51 0.027(4) 0.015(4) 0.026(5) 0.000(3) 0.014(4) 0.002(3)
N52 0.028(4) 0.023(4) 0.024(5) 0.006(4) 0.008(4) -0.002(4)
C53 0.027(5) 0.031(6) 0.040(7) 0.017(5) 0.009(5) -0.002(5)
C54 0.046(7) 0.023(6) 0.080(11) 0.009(6) 0.029(7) -0.005(5)
C55 0.050(7) 0.023(6) 0.061(9) 0.009(6) 0.022(7) 0.003(5)
N61 0.024(4) 0.012(4) 0.014(4) 0.006(3) 0.005(3) 0.005(3)
N62 0.028(4) 0.022(4) 0.019(5) 0.002(3) 0.007(4) 0.006(3)
C63 0.032(5) 0.018(5) 0.021(5) 0.001(4) 0.011(4) -0.004(4)
C64 0.036(6) 0.020(5) 0.033(6) 0.010(4) 0.017(5) 0.001(4)
C65 0.036(6) 0.032(6) 0.027(6) 0.000(5) 0.018(5) 0.000(5)

loop_
_atom_type_symbol
_atom_type_description
_atom_type_scat_dispersion_real
_atom_type_scat_dispersion_imag
_atom_type_scat_source
C C 0.0033 0.0016 'International Tables Vol C Tables 4.2.6.8 and 6.1.1.4'
H H 0.0000 0.0000 'International Tables Vol C Tables 4.2.6.8 and 6.1.1.4'
N N 0.0061 0.0033 'International Tables Vol C Tables 4.2.6.8 and 6.1.1.4'
Cl Cl 0.1484 0.1585 'International Tables Vol C Tables 4.2.6.8 and 6.1.1.4'
Se Se -0.0929 2.2259 'International Tables Vol C Tables 4.2.6.8 and 6.1.1.4'
Re Re -1.0185 7.2310 'International Tables Vol C Tables 4.2.6.8 and 6.1.1.4'

loop_
_geom_angle_atom_site_label_1
_geom_angle_atom_site_label_2
_geom_angle_atom_site_label_3
_geom_angle
_geom_angle_site_symmetry_1
_geom_angle_site_symmetry_3
N11 Re1 Se4 90.7(2) . .
N11 Re1 Se1 88.7(2) . .
Se4 Re1 Se1 89.72(3) . .
N11 Re1 Se8 93.5(2) . .
Se4 Re1 Se8 89.52(3) . .
Se1 Re1 Se8 177.64(3) . .
N11 Re1 Se5 92.4(2) . .
Se4 Re1 Se5 176.89(3) . .
Se1 Re1 Se5 90.51(3) . .
Se8 Re1 Se5 90.13(3) . .
N11 Re1 Re2 133.8(2) . .
Se4 Re1 Re2 118.80(3) . .
Se1 Re1 Re2 59.22(3) . .
Se8 Re1 Re2 119.34(3) . .
Se5 Re1 Re2 58.84(2) . .
N11 Re1 Re5 132.8(2) . .
Se4 Re1 Re5 58.93(2) . .
Se1 Re1 Re5 58.89(3) . .
Se8 Re1 Re5 118.87(3) . .
Se5 Re1 Re5 118.71(3) . .
Re2 Re1 Re5 59.877(14) . .
N11 Re1 Re6 137.2(2) . .
Se4 Re1 Re6 118.61(3) . .
Se1 Re1 Re6 119.46(3) . .
Se8 Re1 Re6 59.10(2) . .
Se5 Re1 Re6 58.70(2) . .
Re2 Re1 Re6 60.250(13) . .
Re5 Re1 Re6 89.980(15) . .
N11 Re1 Re4 136.3(2) . .
Se4 Re1 Re4 58.87(2) . .
Se1 Re1 Re4 118.86(3) . .
Se8 Re1 Re4 58.89(2) . .
Se5 Re1 Re4 118.43(3) . .
Re2 Re1 Re4 89.888(16) . .
Re5 Re1 Re4 59.980(15) . .
Re6 Re1 Re4 59.741(14) . .
Re1 Se1 Re5 62.43(3) . .
Re1 Se1 Re2 62.14(3) . .
Re5 Se1 Re2 62.01(3) . .
N21 Re2 Se6 91.8(2) . .
N21 Re2 Se5 92.2(2) . .
Se6 Re2 Se5 89.44(3) . .
N21 Re2 Se1 90.9(2) . .
Se6 Re2 Se1 177.31(3) . .
Se5 Re2 Se1 90.30(3) . .
N21 Re2 Se2 90.4(2) . .
Se6 Re2 Se2 89.82(3) . .
Se5 Re2 Se2 177.25(3) . .
Se1 Re2 Se2 90.32(3) . .
N21 Re2 Re5 133.9(3) . .
Se6 Re2 Re5 119.13(3) . .
Se5 Re2 Re5 119.23(3) . .
Se1 Re2 Re5 58.80(3) . .
Se2 Re2 Re5 58.99(2) . .
N21 Re2 Re1 135.0(2) . .
Se6 Re2 Re1 119.07(3) . .
Se5 Re2 Re1 59.08(2) . .
Se1 Re2 Re1 58.63(2) . .
Se2 Re2 Re1 119.15(3) . .
Re5 Re2 Re1 60.162(14) . .
N21 Re2 Re3 134.6(2) . .
Se6 Re2 Re3 58.97(3) . .
Se5 Re2 Re3 118.76(3) . .
Se1 Re2 Re3 118.96(3) . .
Se2 Re2 Re3 58.68(2) . .
Re5 Re2 Re3 60.165(16) . .
Re1 Re2 Re3 90.344(16) . .
N21 Re2 Re6 136.1(3) . .
Se6 Re2 Re6 58.95(2) . .
Se5 Re2 Re6 58.73(2) . .
Se1 Re2 Re6 118.75(3) . .
Se2 Re2 Re6 118.70(3) . .
Re5 Re2 Re6 90.070(16) . .
Re1 Re2 Re6 60.122(15) . .
Re3 Re2 Re6 60.030(14) . .
Re3 Se2 Re5 62.32(2) . .
Re3 Se2 Re2 62.21(2) . .
Re5 Se2 Re2 61.87(2) . .
N31 Re3 Se3 91.0(2) . .
N31 Re3 Se7 91.4(2) . .
Se3 Re3 Se7 90.03(3) . .
N31 Re3 Se2 91.0(2) . .
Se3 Re3 Se2 89.81(3) . .
Se7 Re3 Se2 177.58(3) . .
N31 Re3 Se6 92.4(2) . .
Se3 Re3 Se6 176.60(3) . .
Se7 Re3 Se6 90.22(3) . .
Se2 Re3 Se6 89.80(3) . .
N31 Re3 Re2 135.4(2) . .
Se3 Re3 Re2 118.54(3) . .
Se7 Re3 Re2 118.97(3) . .
Se2 Re3 Re2 59.11(3) . .
Se6 Re3 Re2 58.51(3) . .
N31 Re3 Re5 134.6(2) . .
Se3 Re3 Re5 58.80(2) . .
Se7 Re3 Re5 118.98(3) . .
Se2 Re3 Re5 58.98(2) . .
Se6 Re3 Re5 118.25(3) . .
Re2 Re3 Re5 59.748(14) . .
N31 Re3 Re4 134.6(2) . .
Se3 Re3 Re4 58.72(2) . .
Se7 Re3 Re4 58.92(2) . .
Se2 Re3 Re4 119.05(3) . .
Se6 Re3 Re4 118.71(3) . .
Re2 Re3 Re4 89.967(16) . .
Re5 Re3 Re4 60.067(13) . .
N31 Re3 Re6 135.5(2) . .
Se3 Re3 Re6 118.58(3) . .
Se7 Re3 Re6 58.80(2) . .
Se2 Re3 Re6 119.27(3) . .
Se6 Re3 Re6 58.85(2) . .
Re2 Re3 Re6 60.169(15) . .
Re5 Re3 Re6 89.910(15) . .
Re4 Re3 Re6 59.874(14) . .
Re3 Se3 Re4 62.60(3) . .
Re3 Se3 Re5 62.52(3) . .
Re4 Se3 Re5 62.60(3) . .
N41 Re4 Se3 90.0(2) . .
N41 Re4 Se4 94.1(2) . .
Se3 Re4 Se4 90.32(3) . .
N41 Re4 Se7 89.5(2) . .
Se3 Re4 Se7 89.86(3) . .
Se4 Re4 Se7 176.32(3) . .
N41 Re4 Se8 93.2(2) . .
Se3 Re4 Se8 176.67(3) . .
Se4 Re4 Se8 88.77(3) . .
Se7 Re4 Se8 90.84(3) . .
N41 Re4 Re6 134.6(2) . .
Se3 Re4 Re6 118.78(3) . .
Se4 Re4 Re6 118.05(3) . .
Se7 Re4 Re6 58.80(2) . .
Se8 Re4 Re6 59.04(2) . .
N41 Re4 Re3 132.5(2) . .
Se3 Re4 Re3 58.68(2) . .
Se4 Re4 Re3 118.49(2) . .
Se7 Re4 Re3 58.67(2) . .
Se8 Re4 Re3 119.12(3) . .
Re6 Re4 Re3 60.103(14) . .
N41 Re4 Re5 135.4(2) . .
Se3 Re4 Re5 58.74(2) . .
Se4 Re4 Re5 58.58(2) . .
Se7 Re4 Re5 118.59(3) . .
Se8 Re4 Re5 118.16(3) . .
Re6 Re4 Re5 89.965(16) . .
Re3 Re4 Re5 59.932(15) . .
N41 Re4 Re1 137.7(2) . .
Se3 Re4 Re1 118.45(3) . .
Se4 Re4 Re1 58.07(2) . .
Se7 Re4 Re1 118.77(3) . .
Se8 Re4 Re1 58.45(2) . .
Re6 Re4 Re1 59.980(16) . .
Re3 Re4 Re1 89.800(16) . .
Re5 Re4 Re1 59.714(14) . .
Re1 Se4 Re5 62.73(2) . .
Re1 Se4 Re4 63.06(2) . .
Re5 Se4 Re4 62.62(2) . .
N51 Re5 Se4 92.5(2) . .
N51 Re5 Se3 93.0(2) . .
Se4 Re5 Se3 90.40(3) . .
N51 Re5 Se1 89.7(2) . .
Se4 Re5 Se1 89.25(3) . .
Se3 Re5 Se1 177.29(3) . .
N51 Re5 Se2 90.7(2) . .
Se4 Re5 Se2 176.88(3) . .
Se3 Re5 Se2 89.56(3) . .
Se1 Re5 Se2 90.64(3) . .
N51 Re5 Re2 133.4(2) . .
Se4 Re5 Re2 118.30(3) . .
Se3 Re5 Re2 118.76(3) . .
Se1 Re5 Re2 59.19(3) . .
Se2 Re5 Re2 59.13(3) . .
N51 Re5 Re1 134.3(2) . .
Se4 Re5 Re1 58.35(2) . .
Se3 Re5 Re1 118.95(3) . .
Se1 Re5 Re1 58.69(3) . .
Se2 Re5 Re1 119.09(3) . .
Re2 Re5 Re1 59.961(15) . .
N51 Re5 Re3 135.5(2) . .
Se4 Re5 Re3 118.78(2) . .
Se3 Re5 Re3 58.68(2) . .
Se1 Re5 Re3 119.27(3) . .
Se2 Re5 Re3 58.70(2) . .
Re2 Re5 Re3 60.086(14) . .
Re1 Re5 Re3 90.183(15) . .
N51 Re5 Re4 136.4(2) . .
Se4 Re5 Re4 58.80(2) . .
Se3 Re5 Re4 58.66(2) . .
Se1 Re5 Re4 118.99(3) . .
Se2 Re5 Re4 118.70(3) . .
Re2 Re5 Re4 90.125(16) . .
Re1 Re5 Re4 60.306(14) . .
Re3 Re5 Re4 60.001(14) . .
Re2 Se5 Re6 62.58(3) . .
Re2 Se5 Re1 62.07(3) . .
Re6 Se5 Re1 62.40(3) . .
N61 Re6 Se7 89.8(2) . .
N61 Re6 Se5 93.1(2) . .
Se7 Re6 Se5 177.00(3) . .
N61 Re6 Se6 92.5(2) . .
Se7 Re6 Se6 90.05(3) . .
Se5 Re6 Se6 89.05(3) . .
N61 Re6 Se8 91.2(2) . .
Se7 Re6 Se8 90.83(3) . .
Se5 Re6 Se8 89.89(3) . .
Se6 Re6 Se8 176.22(3) . .
N61 Re6 Re4 133.3(2) . .
Se7 Re6 Re4 58.94(2) . .
Se5 Re6 Re4 119.16(3) . .
Se6 Re6 Re4 118.70(3) . .
Se8 Re6 Re4 58.89(2) . .
N61 Re6 Re3 134.2(2) . .
Se7 Re6 Re3 58.68(2) . .
Se5 Re6 Re3 118.49(3) . .
Se6 Re6 Re3 58.70(2) . .
Se8 Re6 Re3 118.88(3) . .
Re4 Re6 Re3 60.022(15) . .
N61 Re6 Re1 135.8(2) . .
Se7 Re6 Re1 119.20(3) . .
Se5 Re6 Re1 58.90(2) . .
Se6 Re6 Re1 117.96(3) . .
Se8 Re6 Re1 58.50(2) . .
Re4 Re6 Re1 60.279(14) . .
Re3 Re6 Re1 89.925(15) . .
N61 Re6 Re2 136.8(2) . .
Se7 Re6 Re2 118.48(3) . .
Se5 Re6 Re2 58.69(2) . .
Se6 Re6 Re2 58.33(2) . .
Se8 Re6 Re2 118.12(3) . .
Re4 Re6 Re2 89.841(16) . .
Re3 Re6 Re2 59.802(14) . .
Re1 Re6 Re2 59.629(15) . .
Re2 Se6 Re3 62.52(2) . .
Re2 Se6 Re6 62.72(2) . .
Re3 Se6 Re6 62.45(2) . .
Re3 Se7 Re6 62.51(2) . .
Re3 Se7 Re4 62.41(2) . .
Re6 Se7 Re4 62.26(2) . .
Re1 Se8 Re4 62.67(2) . .
Re1 Se8 Re6 62.40(2) . .
Re4 Se8 Re6 62.07(2) . .
C15 N11 N12 105.2(8) . .
C15 N11 Re1 130.6(7) . .
N12 N11 Re1 124.2(6) . .
N11 N12 C13 111.2(8) . .
N11 N12 H12 124.4 . .
C13 N12 H12 124.4 . .
N12 C13 C14 107.1(9) . .
N12 C13 H13 126.5 . .
C14 C13 H13 126.5 . .
C13 C14 C15 105.9(9) . .
C13 C14 H14 127.1 . .
C15 C14 H14 127.1 . .
N11 C15 C14 110.6(9) . .
N11 C15 H15 124.7 . .
C14 C15 H15 124.7 . .
C25 N21 N22 104.8(9) . .
C25 N21 Re2 129.9(8) . .
N22 N21 Re2 125.1(6) . .
C23 N22 N21 111.7(9) . .
C23 N22 H22 124.2 . .
N21 N22 H22 124.2 . .
N22 C23 C24 107.8(10) . .
N22 C23 H23 126.1 . .
C24 C23 H23 126.1 . .
C23 C24 C25 104.3(10) . .
C23 C24 H24 127.8 . .
C25 C24 H24 127.8 . .
N21 C25 C24 111.3(11) . .
N21 C25 H25 124.4 . .
C24 C25 H25 124.4 . .
C35 N31 N32 105.3(8) . .
C35 N31 Re3 131.4(7) . .
N32 N31 Re3 123.3(6) . .
C33 N32 N31 110.1(9) . .
C33 N32 H32 124.9 . .
N31 N32 H32 124.9 . .
N32 C33 C34 109.3(10) . .
N32 C33 H33 125.3 . .
C34 C33 H33 125.3 . .
C33 C34 C35 105.2(10) . .
C33 C34 H34 127.4 . .
C35 C34 H34 127.4 . .
N31 C35 C34 110.1(10) . .
N31 C35 H35 124.9 . .
C34 C35 H35 124.9 . .
C45 N41 N42 105.0(8) . .
C45 N41 Re4 129.4(7) . .
N42 N41 Re4 125.6(6) . .
C43 N42 N41 110.7(9) . .
C43 N42 H42 124.6 . .
N41 N42 H42 124.6 . .
N42 C43 C44 108.5(10) . .
N42 C43 H43 125.8 . .
C44 C43 H43 125.8 . .
C43 C44 C45 105.2(10) . .
C43 C44 H44 127.4 . .
C45 C44 H44 127.4 . .
N41 C45 C44 110.6(9) . .
N41 C45 H45 124.7 . .
C44 C45 H45 124.7 . .
N52 N51 C55 106.4(9) . .
N52 N51 Re5 124.9(6) . .
C55 N51 Re5 127.9(8) . .
C53 N52 N51 111.2(9) . .
C53 N52 H52 124.4 . .
N51 N52 H52 124.4 . .
N52 C53 C54 106.9(10) . .
N52 C53 H53 126.6 . .
C54 C53 H53 126.6 . .
C53 C54 C55 107.7(11) . .
C53 C54 H54 126.1 . .
C55 C54 H54 126.1 . .
N51 C55 C54 107.7(12) . .
N51 C55 H55 126.1 . .
C54 C55 H55 126.1 . .
C65 N61 N62 106.2(8) . .
C65 N61 Re6 131.2(7) . .
N62 N61 Re6 121.7(6) . .
C63 N62 N61 109.9(8) . .
C63 N62 H62 125.0 . .
N61 N62 H62 125.0 . .
N62 C63 C64 108.9(9) . .
N62 C63 H63 125.6 . .
C64 C63 H63 125.6 . .
C63 C64 C65 103.5(9) . .
C63 C64 H64 128.3 . .
C65 C64 H64 128.3 . .
N61 C65 C64 111.5(10) . .
N61 C65 H65 124.2 . .
C64 C65 H65 124.2 . .

loop_
_geom_bond_atom_site_label_1
_geom_bond_atom_site_label_2
_geom_bond_distance
_geom_bond_site_symmetry_2
Re1 N11 2.167(8) .
Re1 Se4 2.5031(10) .
Re1 Se1 2.5191(10) .
Re1 Se8 2.5222(10) .
Re1 Se5 2.5328(10) .
Re1 Re2 2.6084(5) .
Re1 Re5 2.6137(6) .
Re1 Re6 2.6215(6) .
Re1 Re4 2.6293(6) .
Se1 Re5 2.5244(11) .
Se1 Re2 2.5347(11) .
Re2 N21 2.153(8) .
Re2 Se6 2.5136(10) .
Re2 Se5 2.5264(10) .
Re2 Se2 2.5366(10) .
Re2 Re5 2.6062(6) .
Re2 Re3 2.6151(6) .
Re2 Re6 2.6248(5) .
Se2 Re3 2.5252(10) .
Se2 Re5 2.5329(10) .
Re3 N31 2.168(8) .
Re3 Se3 2.5202(10) .
Re3 Se7 2.5242(10) .
Re3 Se6 2.5260(10) .
Re3 Re5 2.6172(6) .
Re3 Re4 2.6190(5) .
Re3 Re6 2.6212(6) .
Se3 Re4 2.5211(10) .
Se3 Re5 2.5234(10) .
Re4 N41 2.170(8) .
Re4 Se4 2.5246(10) .
Re4 Se7 2.5310(10) .
Re4 Se8 2.5340(10) .
Re4 Re6 2.6151(6) .
Re4 Re5 2.6208(5) .
Se4 Re5 2.5186(10) .
Re5 N51 2.158(8) .
Se5 Re6 2.5276(10) .
Re6 N61 2.185(7) .
Re6 Se7 2.5274(10) .
Re6 Se6 2.5300(10) .
Re6 Se8 2.5381(10) .
N11 C15 1.342(12) .
N11 N12 1.347(11) .
N12 C13 1.353(13) .
N12 H12 0.8800 .
C13 C14 1.359(16) .
C13 H13 0.9500 .
C14 C15 1.383(15) .
C14 H14 0.9500 .
C15 H15 0.9500 .
N21 C25 1.330(14) .
N21 N22 1.342(11) .
N22 C23 1.322(13) .
N22 H22 0.8800 .
C23 C24 1.369(17) .
C23 H23 0.9500 .
C24 C25 1.380(16) .
C24 H24 0.9500 .
C25 H25 0.9500 .
N31 C35 1.345(13) .
N31 N32 1.360(10) .
N32 C33 1.319(13) .
N32 H32 0.8800 .
C33 C34 1.349(17) .
C33 H33 0.9500 .
C34 C35 1.380(14) .
C34 H34 0.9500 .
C35 H35 0.9500 .
N41 C45 1.341(13) .
N41 N42 1.360(11) .
N42 C43 1.342(13) .
N42 H42 0.8800 .
C43 C44 1.350(16) .
C43 H43 0.9500 .
C44 C45 1.397(15) .
C44 H44 0.9500 .
C45 H45 0.9500 .
N51 N52 1.336(11) .
N51 C55 1.344(14) .
N52 C53 1.331(13) .
N52 H52 0.8800 .
C53 C54 1.338(18) .
C53 H53 0.9500 .
C54 C55 1.383(17) .
C54 H54 0.9500 .
C55 H55 0.9500 .
N61 C65 1.304(13) .
N61 N62 1.350(11) .
N62 C63 1.333(12) .
N62 H62 0.8800 .
C63 C64 1.365(14) .
C63 H63 0.9500 .
C64 C65 1.397(14) .
C64 H64 0.9500 .
C65 H65 0.9500 .
